data_9008150
loop_
_publ_author_name
'Susse, P.'

_publ_section_title
;
 The crystal structure of amarantite, Fe2(SO4)2O*7H2O
;
_journal_name_full 'Zeitschrift fur Kristallographie'
_journal_page_first 261
_journal_page_last 275
_journal_volume 127
_journal_year 1968
_chemical_compound_source 'Quetena, Chile'
_chemical_formula_sum 'Fe4 H28 O32 S4'
_chemical_name_mineral Amarantite
_space_group_IT_number 2
_symmetry_space_group_name_Hall '-P 1'
_symmetry_space_group_name_H-M 'P -1'
_cell_angle_alpha 95.65
_cell_angle_beta 90.36
_cell_angle_gamma 97.20
_cell_formula_units_Z 1
_cell_length_a 8.976
_cell_length_b 11.678
_cell_length_c 6.698
_cell_volume 693.052
_database_code_amcsd 0010666
_exptl_crystal_density_diffrn 2.137
_cod_depositor_comments
;
    Z value inserted and formula written as a tetramer
                               miguel
;
_cod_original_formula_sum 'Fe S O8 H7'
_cod_database_code 9008150

loop_
_space_group_symop_operation_xyz
x,y,z
-x,-y,-z

loop_
_atom_site_label
_atom_site_fract_x
_atom_site_fract_y
_atom_site_fract_z
_atom_site_U_iso_or_equiv
Fel 0.91280 0.93610 0.14420 0.02406
Fe2 0.92590 0.23690 0.22500 0.02533
S1 0.83220 0.65080 0.07940 0.00507
S2 0.21130 0.93250 0.44610 0.00507
O1 0.02500 0.34150 0.03530 0.02153
O2 0.29300 0.40660 0.04730 0.02026
O3 0.80380 0.77190 0.14650 0.01267
O4 0.85230 0.59310 0.25900 0.02153
O5 0.83210 0.96300 0.43410 0.00887
O6 0.78090 0.16090 0.41820 0.01646
O7 0.35420 0.95890 0.35370 0.01900
O8 0.09190 0.88890 0.29220 0.01140
O9 0.98630 0.09550 0.11190 0.00887
O10 0.53550 0.77860 0.39710 0.02406
O11 0.88310 0.38720 0.39450 0.02153
O12 0.73750 0.23330 0.04820 0.02280
O13 0.28150 0.62490 0.26160 0.02406
O14 0.70390 0.96060 0.02720 0.01900
O15 0.45510 0.23390 0.18790 0.02660
O16 0.11500 0.25190 0.40850 0.01393
H1 0.88000 0.46000 0.32000 ?
H2 0.82000 0.38000 0.52000 ?
H3 0.64000 0.21000 0.12000 ?
H4 0.73000 0.31000 0.03000 ?
H5 0.62000 0.78000 0.30000 ?
H6 0.51000 0.86000 0.39000 ?
H7 0.29000 0.54000 0.20000 ?
H8 0.38000 0.65000 0.34000 ?
H9 0.35000 0.11000 0.05000 ?
H10 0.32000 0.97000 0.05000 ?
H11 0.46000 0.23000 0.32000 ?
H12 0.42000 0.29000 0.16000 ?
H13 0.13000 0.18000 0.44000 ?
H14 0.12000 0.30000 0.52000 ?

loop_
_cod_related_entry_id
_cod_related_entry_database
_cod_related_entry_code
1 AMCSD 0010666
